data_1555349
loop_
_publ_author_name
'Wu, Ping'
'Xue, Jinghua'
'Yao, Lei'
'Xu, Liangxiong'
'Li, Hanxiang'
'Wei, Xiaoyi'

_publ_section_title
;
 Bisacremines E-G, Three Polycyclic Dimeric Acremines Produced by
 Acremonium persicinum SC0105.
;
_journal_issue 19
_journal_name_full 'Organic letters'
_journal_page_first 4922
_journal_page_last 4925
_journal_paper_doi 10.1021/acs.orglett.5b02536
_journal_volume 17
_journal_year 2015
_chemical_absolute_configuration ad
_chemical_formula_moiety 'C24 H38 O7, H2 O'
_chemical_formula_sum 'C24 H40 O8'
_chemical_formula_weight 456.56
_space_group_IT_number 4
_space_group_name_Hall 'P 2yb'
_space_group_name_H-M_alt 'P 1 21 1'
_symmetry_cell_setting monoclinic
_symmetry_space_group_name_Hall 'P 2yb'
_symmetry_space_group_name_H-M 'P 1 21 1'
_atom_sites_solution_hydrogens geom
_atom_sites_solution_primary direct
_atom_sites_solution_secondary difmap
_audit_creation_method SHELXL-97
_cell_angle_alpha 90.00
_cell_angle_beta 91.3123(12)
_cell_angle_gamma 90.00
_cell_formula_units_Z 2
_cell_length_a 7.32024(9)
_cell_length_b 8.93380(10)
_cell_length_c 17.2413(2)
_cell_measurement_reflns_used 9787
_cell_measurement_temperature 150(2)
_cell_measurement_theta_max 66.7940
_cell_measurement_theta_min 4.9503
_cell_volume 1127.24(2)
_computing_cell_refinement
; 
CrysAlisPro, Agilent Technologies,
Version 1.171.36.32 (release 02-08-2013 CrysAlis171 .NET)
;
_computing_data_collection
; 
CrysAlisPro, Agilent Technologies,
Version 1.171.36.32 (release 02-08-2013 CrysAlis171 .NET)
;
_computing_data_reduction
; 
CrysAlisPro, Agilent Technologies,
Version 1.171.36.32 (release 02-08-2013 CrysAlis171 .NET)
;
_computing_molecular_graphics SHELXTL
_computing_publication_material SHELXTL
_computing_structure_refinement SHELXTL
_computing_structure_solution 'SHELXTL (Bruker, 2005)'
_diffrn_ambient_temperature 150(2)
_diffrn_detector_area_resol_mean 10.5058
_diffrn_measured_fraction_theta_full 0.992
_diffrn_measured_fraction_theta_max 0.993
_diffrn_measurement_device_type 'Xcalibur, Atlas, Gemini ultra'
_diffrn_measurement_method '\w scans'
_diffrn_radiation_monochromator mirror
_diffrn_radiation_source 'Enhance Ultra (Cu) X-ray Source'
_diffrn_radiation_type CuK\a
_diffrn_radiation_wavelength 1.54184
_diffrn_reflns_av_R_equivalents 0.0322
_diffrn_reflns_av_sigmaI/netI 0.0255
_diffrn_reflns_limit_h_max 8
_diffrn_reflns_limit_h_min -8
_diffrn_reflns_limit_k_max 10
_diffrn_reflns_limit_k_min -10
_diffrn_reflns_limit_l_max 20
_diffrn_reflns_limit_l_min -20
_diffrn_reflns_number 15722
_diffrn_reflns_theta_full 67.15
_diffrn_reflns_theta_max 67.15
_diffrn_reflns_theta_min 5.13
_exptl_absorpt_coefficient_mu 0.819
_exptl_absorpt_correction_T_max 0.9680
_exptl_absorpt_correction_T_min 0.7301
_exptl_absorpt_correction_type multi-scan
_exptl_absorpt_process_details
; 
CrysAlisPro, Agilent Technologies,
Version 1.171.36.32 (release 02-08-2013 CrysAlis171 .NET) 
;
_exptl_crystal_colour colorless
_exptl_crystal_density_diffrn 1.345
_exptl_crystal_density_method 'not measured'
_exptl_crystal_description block
_exptl_crystal_F_000 496
_exptl_crystal_size_max 0.41
_exptl_crystal_size_mid 0.36
_exptl_crystal_size_min 0.04
_refine_diff_density_max 0.165
_refine_diff_density_min -0.218
_refine_diff_density_rms 0.039
_refine_ls_abs_structure_details 'Flack H D (1983), Acta Cryst. A39, 876-881'
_refine_ls_abs_structure_Flack -0.18(12)
_refine_ls_extinction_method none
_refine_ls_goodness_of_fit_ref 1.073
_refine_ls_hydrogen_treatment mixed
_refine_ls_matrix_type full
_refine_ls_number_parameters 319
_refine_ls_number_reflns 3986
_refine_ls_number_restraints 1
_refine_ls_restrained_S_all 1.073
_refine_ls_R_factor_all 0.0314
_refine_ls_R_factor_gt 0.0293
_refine_ls_shift/su_max 0.001
_refine_ls_shift/su_mean 0.000
_refine_ls_structure_factor_coef Fsqd
_refine_ls_weighting_details 'calc w=1/[\s^2^(Fo^2^)+(0.0371P)^2^+0.2392P] where P=(Fo^2^+2Fc^2^)/3'
_refine_ls_weighting_scheme calc
_refine_ls_wR_factor_gt 0.0706
_refine_ls_wR_factor_ref 0.0727
_reflns_number_gt 3822
_reflns_number_total 3986
_reflns_threshold_expression >2sigma(I)
_cod_data_source_file ol5b02536_si_001.cif
_cod_data_source_block 04307a
_cod_database_code 1555349

loop_
_symmetry_equiv_pos_as_xyz
'x, y, z'
'-x, y+1/2, -z'

loop_
_atom_site_label
_atom_site_type_symbol
_atom_site_fract_x
_atom_site_fract_y
_atom_site_fract_z
_atom_site_U_iso_or_equiv
_atom_site_adp_type
_atom_site_occupancy
_atom_site_symmetry_multiplicity
_atom_site_calc_flag
_atom_site_refinement_flags
C1 C 0.9765(2) 0.53737(18) 0.25931(9) 0.0126(3) Uani 1 1 d .
C2 C 1.1452(2) 0.48753(18) 0.27467(9) 0.0137(3) Uani 1 1 d .
H2 H 1.1641 0.3823 0.2754 0.016 Uiso 1 1 calc R
C3 C 1.3074(2) 0.58662(18) 0.29092(9) 0.0140(3) Uani 1 1 d .
H3 H 1.4151 0.5429 0.2644 0.017 Uiso 1 1 calc R
O3 O 1.34641(18) 0.58774(14) 0.37331(7) 0.0196(3) Uani 1 1 d .
H3D H 1.408(3) 0.645(3) 0.3795(14) 0.029 Uiso 1 1 d .
C4 C 1.2768(2) 0.74614(18) 0.25975(10) 0.0156(3) Uani 1 1 d .
O4 O 1.41054(16) 0.84472(13) 0.29473(7) 0.0182(3) Uani 1 1 d .
H4D H 1.510(3) 0.814(3) 0.2838(12) 0.027 Uiso 1 1 d .
C5 C 1.0913(2) 0.80179(18) 0.28576(10) 0.0160(3) Uani 1 1 d .
H5A H 1.0723 0.9055 0.2670 0.019 Uiso 1 1 calc R
H5B H 1.0900 0.8036 0.3432 0.019 Uiso 1 1 calc R
C6 C 0.9351(2) 0.70349(18) 0.25540(10) 0.0144(3) Uani 1 1 d .
H6 H 0.9141 0.7293 0.1995 0.017 Uiso 1 1 calc R
O6 O 0.76855(16) 0.73768(14) 0.29504(8) 0.0194(3) Uani 1 1 d .
H6D H 0.790(3) 0.749(3) 0.3408(14) 0.029 Uiso 1 1 d .
C7 C 0.8155(2) 0.43584(17) 0.23997(9) 0.0126(3) Uani 1 1 d .
H7 H 0.7191 0.5025 0.2168 0.015 Uiso 1 1 calc R
C8 C 0.8428(2) 0.31000(18) 0.18046(9) 0.0128(3) Uani 1 1 d .
H8 H 0.9095 0.2264 0.2073 0.015 Uiso 1 1 calc R
C9 C 0.9308(2) 0.33448(19) 0.10103(9) 0.0154(3) Uani 1 1 d .
O9 O 0.85001(17) 0.21506(13) 0.05334(7) 0.0199(3) Uani 1 1 d .
C10 C 1.1353(2) 0.3071(2) 0.10073(10) 0.0214(4) Uani 1 1 d .
H10A H 1.1628 0.2106 0.1254 0.032 Uiso 1 1 calc R
H10B H 1.1983 0.3872 0.1294 0.032 Uiso 1 1 calc R
H10C H 1.1769 0.3056 0.0471 0.032 Uiso 1 1 calc R
C11 C 0.8826(3) 0.4846(2) 0.06335(10) 0.0207(4) Uani 1 1 d .
H11A H 0.9158 0.4826 0.0086 0.031 Uiso 1 1 calc R
H11B H 0.9499 0.5649 0.0901 0.031 Uiso 1 1 calc R
H11C H 0.7510 0.5026 0.0672 0.031 Uiso 1 1 calc R
C12 C 1.2961(3) 0.7500(2) 0.17158(10) 0.0227(4) Uani 1 1 d .
H12A H 1.2765 0.8524 0.1528 0.034 Uiso 1 1 calc R
H12B H 1.2052 0.6833 0.1473 0.034 Uiso 1 1 calc R
H12C H 1.4190 0.7167 0.1582 0.034 Uiso 1 1 calc R
C1' C 0.5723(2) 0.26020(17) 0.29318(9) 0.0123(3) Uani 1 1 d .
C2' C 0.7290(2) 0.36537(18) 0.31373(9) 0.0121(3) Uani 1 1 d .
H2E H 0.6742 0.4504 0.3429 0.015 Uiso 1 1 calc R
C3' C 0.8601(2) 0.28486(18) 0.37172(9) 0.0132(3) Uani 1 1 d .
H3E H 0.9632 0.3535 0.3863 0.016 Uiso 1 1 calc R
O3' O 0.93159(17) 0.15252(13) 0.33747(7) 0.0166(2) Uani 1 1 d .
H3C H 1.045(3) 0.148(3) 0.3472(12) 0.025 Uiso 1 1 d .
C4' C 0.7556(2) 0.24174(17) 0.44527(9) 0.0137(3) Uani 1 1 d .
O4' O 0.87898(17) 0.15034(14) 0.49281(7) 0.0177(3) Uani 1 1 d .
H4C H 0.832(3) 0.129(3) 0.5235(14) 0.027 Uiso 1 1 d .
C5' C 0.5877(2) 0.14684(19) 0.42428(9) 0.0162(3) Uani 1 1 d .
H5'1 H 0.6287 0.0486 0.4046 0.019 Uiso 1 1 calc R
H5'2 H 0.5177 0.1286 0.4718 0.019 Uiso 1 1 calc R
C6' C 0.4615(2) 0.21930(18) 0.36331(9) 0.0133(3) Uani 1 1 d .
H6' H 0.4132 0.3141 0.3858 0.016 Uiso 1 1 calc R
O6' O 0.30941(15) 0.12442(13) 0.34544(7) 0.0169(2) Uani 1 1 d .
H6C H 0.349(3) 0.040(3) 0.3333(13) 0.025 Uiso 1 1 d .
C7' C 0.5415(2) 0.20534(17) 0.22257(9) 0.0140(3) Uani 1 1 d .
H7' H 0.4457 0.1349 0.2145 0.017 Uiso 1 1 calc R
C8' C 0.6542(2) 0.25196(18) 0.15521(9) 0.0144(3) Uani 1 1 d .
H8' H 0.5886 0.3369 0.1291 0.017 Uiso 1 1 calc R
C9' C 0.7016(2) 0.1392(2) 0.09194(9) 0.0166(3) Uani 1 1 d .
C10' C 0.7678(3) -0.0103(2) 0.12403(11) 0.0225(4) Uani 1 1 d .
H10D H 0.8118 -0.0725 0.0815 0.034 Uiso 1 1 calc R
H10E H 0.6668 -0.0614 0.1493 0.034 Uiso 1 1 calc R
H10F H 0.8676 0.0066 0.1619 0.034 Uiso 1 1 calc R
C11' C 0.5499(2) 0.1158(2) 0.03185(10) 0.0237(4) Uani 1 1 d .
H11D H 0.5957 0.0554 -0.0110 0.036 Uiso 1 1 calc R
H11E H 0.5084 0.2131 0.0120 0.036 Uiso 1 1 calc R
H11F H 0.4476 0.0638 0.0557 0.036 Uiso 1 1 calc R
C12' C 0.7075(3) 0.3799(2) 0.49225(10) 0.0192(4) Uani 1 1 d .
H12D H 0.6477 0.3492 0.5400 0.029 Uiso 1 1 calc R
H12E H 0.6245 0.4438 0.4616 0.029 Uiso 1 1 calc R
H12F H 0.8192 0.4356 0.5055 0.029 Uiso 1 1 calc R
O13 O 0.8119(2) 0.80530(19) 0.45280(10) 0.0376(4) Uani 1 1 d .
H13A H 0.905(4) 0.745(3) 0.4744(16) 0.056 Uiso 1 1 d .
H13B H 0.841(5) 0.877(4) 0.4574(19) 0.056 Uiso 1 1 d .

loop_
_atom_site_aniso_label
_atom_site_aniso_U_11
_atom_site_aniso_U_22
_atom_site_aniso_U_33
_atom_site_aniso_U_23
_atom_site_aniso_U_13
_atom_site_aniso_U_12
C1 0.0136(8) 0.0138(8) 0.0106(8) 0.0016(6) 0.0031(6) -0.0023(6)
C2 0.0162(8) 0.0114(8) 0.0138(8) -0.0007(6) 0.0042(6) -0.0006(6)
C3 0.0118(8) 0.0144(8) 0.0159(8) -0.0027(6) 0.0031(6) 0.0016(6)
O3 0.0206(7) 0.0202(7) 0.0178(6) -0.0012(5) -0.0024(5) -0.0044(5)
C4 0.0129(8) 0.0123(8) 0.0215(8) -0.0002(7) 0.0001(7) -0.0017(6)
O4 0.0105(6) 0.0137(6) 0.0304(7) -0.0035(5) 0.0013(5) -0.0020(5)
C5 0.0139(8) 0.0103(8) 0.0237(9) -0.0001(7) -0.0006(7) 0.0011(6)
C6 0.0112(8) 0.0144(8) 0.0176(8) 0.0015(6) 0.0030(6) 0.0008(6)
O6 0.0110(6) 0.0205(6) 0.0268(6) -0.0048(5) 0.0032(5) 0.0033(5)
C7 0.0116(8) 0.0126(8) 0.0135(8) 0.0014(6) 0.0014(6) -0.0001(6)
C8 0.0123(8) 0.0126(8) 0.0137(8) 0.0004(6) 0.0025(6) -0.0007(6)
C9 0.0172(8) 0.0176(9) 0.0113(8) -0.0019(7) 0.0021(6) -0.0030(7)
O9 0.0220(6) 0.0219(6) 0.0162(6) -0.0052(5) 0.0075(5) -0.0055(5)
C10 0.0190(9) 0.0288(9) 0.0166(8) -0.0011(7) 0.0050(7) -0.0003(7)
C11 0.0232(9) 0.0227(9) 0.0164(8) 0.0035(7) 0.0029(7) -0.0009(7)
C12 0.0246(9) 0.0217(9) 0.0219(9) 0.0026(7) 0.0047(7) -0.0045(8)
C1' 0.0104(7) 0.0090(7) 0.0176(8) 0.0006(6) 0.0020(6) 0.0017(6)
C2' 0.0106(7) 0.0123(7) 0.0137(7) -0.0012(6) 0.0032(6) -0.0008(6)
C3' 0.0115(8) 0.0125(8) 0.0158(8) -0.0014(6) 0.0025(6) -0.0009(6)
O3' 0.0132(6) 0.0168(6) 0.0199(6) -0.0021(5) 0.0019(5) 0.0050(5)
C4' 0.0141(8) 0.0125(8) 0.0143(8) 0.0022(7) -0.0002(6) 0.0025(7)
O4' 0.0193(6) 0.0190(6) 0.0150(6) 0.0052(5) 0.0032(5) 0.0004(5)
C5' 0.0176(8) 0.0140(8) 0.0172(8) 0.0024(7) 0.0045(6) -0.0015(7)
C6' 0.0112(7) 0.0109(7) 0.0180(8) -0.0004(6) 0.0041(6) -0.0008(6)
O6' 0.0109(6) 0.0116(6) 0.0282(6) -0.0013(5) 0.0043(5) -0.0018(4)
C7' 0.0108(8) 0.0127(8) 0.0185(8) 0.0000(7) 0.0015(6) -0.0008(6)
C8' 0.0135(8) 0.0145(8) 0.0153(8) -0.0010(6) 0.0012(6) -0.0003(6)
C9' 0.0165(8) 0.0199(8) 0.0137(8) -0.0015(7) 0.0038(6) -0.0008(7)
C10' 0.0279(10) 0.0165(8) 0.0231(9) -0.0024(7) 0.0034(7) 0.0003(7)
C11' 0.0205(9) 0.0306(10) 0.0201(8) -0.0074(8) 0.0007(7) -0.0010(8)
C12' 0.0227(9) 0.0199(9) 0.0153(8) -0.0022(7) 0.0047(7) -0.0008(7)
O13 0.0359(9) 0.0398(9) 0.0373(8) -0.0007(8) 0.0042(7) 0.0123(8)

loop_
_atom_type_symbol
_atom_type_description
_atom_type_scat_dispersion_real
_atom_type_scat_dispersion_imag
_atom_type_scat_source
C C 0.0181 0.0091 'International Tables Vol C Tables 4.2.6.8 and 6.1.1.4'
H H 0.0000 0.0000 'International Tables Vol C Tables 4.2.6.8 and 6.1.1.4'
O O 0.0492 0.0322 'International Tables Vol C Tables 4.2.6.8 and 6.1.1.4'

loop_
_geom_angle_atom_site_label_1
_geom_angle_atom_site_label_2
_geom_angle_atom_site_label_3
_geom_angle
C2 C1 C6 121.27(15)
C2 C1 C7 123.70(15)
C6 C1 C7 114.94(14)
C1 C2 C3 124.38(15)
C1 C2 H2 117.8
C3 C2 H2 117.8
O3 C3 C2 109.01(13)
O3 C3 C4 111.21(13)
C2 C3 C4 111.89(13)
O3 C3 H3 108.2
C2 C3 H3 108.2
C4 C3 H3 108.2
C3 O3 H3D 106(2)
O4 C4 C5 106.23(12)
O4 C4 C12 108.96(13)
C5 C4 C12 112.86(14)
O4 C4 C3 109.17(13)
C5 C4 C3 108.86(13)
C12 C4 C3 110.61(14)
C4 O4 H4D 107.9(16)
C4 C5 C6 112.18(13)
C4 C5 H5A 109.2
C6 C5 H5A 109.2
C4 C5 H5B 109.2
C6 C5 H5B 109.2
H5A C5 H5B 107.9
O6 C6 C1 110.87(13)
O6 C6 C5 110.50(13)
C1 C6 C5 113.63(14)
O6 C6 H6 107.2
C1 C6 H6 107.2
C5 C6 H6 107.2
C6 O6 H6D 110.2(16)
C1 C7 C8 118.12(13)
C1 C7 C2' 112.84(13)
C8 C7 C2' 108.00(12)
C1 C7 H7 105.6
C8 C7 H7 105.6
C2' C7 H7 105.6
C8' C8 C7 107.94(13)
C8' C8 C9 100.85(12)
C7 C8 C9 123.49(13)
C8' C8 H8 107.9
C7 C8 H8 107.9
C9 C8 H8 107.9
O9 C9 C10 105.46(13)
O9 C9 C11 108.32(13)
C10 C9 C11 111.03(14)
O9 C9 C8 102.92(12)
C10 C9 C8 114.37(13)
C11 C9 C8 113.87(14)
C9' O9 C9 112.28(11)
C9 C10 H10A 109.5
C9 C10 H10B 109.5
H10A C10 H10B 109.5
C9 C10 H10C 109.5
H10A C10 H10C 109.5
H10B C10 H10C 109.5
C9 C11 H11A 109.5
C9 C11 H11B 109.5
H11A C11 H11B 109.5
C9 C11 H11C 109.5
H11A C11 H11C 109.5
H11B C11 H11C 109.5
C4 C12 H12A 109.5
C4 C12 H12B 109.5
H12A C12 H12B 109.5
C4 C12 H12C 109.5
H12A C12 H12C 109.5
H12B C12 H12C 109.5
C7' C1' C6' 124.05(14)
C7' C1' C2' 123.66(14)
C6' C1' C2' 112.22(13)
C1' C2' C3' 108.49(13)
C1' C2' C7 112.13(13)
C3' C2' C7 117.09(13)
C1' C2' H2E 106.1
C3' C2' H2E 106.1
C7 C2' H2E 106.1
O3' C3' C4' 109.05(12)
O3' C3' C2' 110.22(13)
C4' C3' C2' 109.56(12)
O3' C3' H3E 109.3
C4' C3' H3E 109.3
C2' C3' H3E 109.3
C3' O3' H3C 108.8(16)
O4' C4' C12' 107.65(13)
O4' C4' C5' 107.88(12)
C12' C4' C5' 112.37(14)
O4' C4' C3' 106.83(12)
C12' C4' C3' 111.09(13)
C5' C4' C3' 110.76(13)
C4' O4' H4C 106(2)
C6' C5' C4' 113.45(13)
C6' C5' H5'1 108.9
C4' C5' H5'1 108.9
C6' C5' H5'2 108.9
C4' C5' H5'2 108.9
H5'1 C5' H5'2 107.7
O6' C6' C1' 113.57(13)
O6' C6' C5' 110.69(13)
C1' C6' C5' 108.97(13)
O6' C6' H6' 107.8
C1' C6' H6' 107.8
C5' C6' H6' 107.8
C6' O6' H6C 108.3(15)
C1' C7' C8' 121.54(15)
C1' C7' H7' 119.2
C8' C7' H7' 119.2
C7' C8' C8 112.53(13)
C7' C8' C9' 120.47(14)
C8 C8' C9' 102.03(12)
C7' C8' H8' 107.0
C8 C8' H8' 107.0
C9' C8' H8' 107.0
O9 C9' C11' 107.14(13)
O9 C9' C10' 109.90(14)
C11' C9' C10' 110.48(15)
O9 C9' C8' 101.73(13)
C11' C9' C8' 113.81(14)
C10' C9' C8' 113.22(14)
C9' C10' H10D 109.5
C9' C10' H10E 109.5
H10D C10' H10E 109.5
C9' C10' H10F 109.5
H10D C10' H10F 109.5
H10E C10' H10F 109.5
C9' C11' H11D 109.5
C9' C11' H11E 109.5
H11D C11' H11E 109.5
C9' C11' H11F 109.5
H11D C11' H11F 109.5
H11E C11' H11F 109.5
C4' C12' H12D 109.5
C4' C12' H12E 109.5
H12D C12' H12E 109.5
C4' C12' H12F 109.5
H12D C12' H12F 109.5
H12E C12' H12F 109.5
H13A O13 H13B 106(3)

loop_
_geom_bond_atom_site_label_1
_geom_bond_atom_site_label_2
_geom_bond_distance
C1 C2 1.333(2)
C1 C6 1.516(2)
C1 C7 1.518(2)
C2 C3 1.502(2)
C2 H2 0.9500
C3 O3 1.442(2)
C3 C4 1.538(2)
C3 H3 1.0000
O3 H3D 0.69(3)
C4 O4 1.439(2)
C4 C5 1.523(2)
C4 C12 1.530(2)
O4 H4D 0.80(2)
C5 C6 1.525(2)
C5 H5A 0.9900
C5 H5B 0.9900
C6 O6 1.444(2)
C6 H6 1.0000
O6 H6D 0.81(2)
C7 C8 1.538(2)
C7 C2' 1.566(2)
C7 H7 1.0000
C8 C8' 1.528(2)
C8 C9 1.542(2)
C8 H8 1.0000
C9 O9 1.464(2)
C9 C10 1.517(2)
C9 C11 1.528(2)
O9 C9' 1.454(2)
C10 H10A 0.9800
C10 H10B 0.9800
C10 H10C 0.9800
C11 H11A 0.9800
C11 H11B 0.9800
C11 H11C 0.9800
C12 H12A 0.9800
C12 H12B 0.9800
C12 H12C 0.9800
C1' C7' 1.327(2)
C1' C6' 1.516(2)
C1' C2' 1.518(2)
C2' C3' 1.547(2)
C2' H2E 1.0000
C3' O3' 1.4263(19)
C3' C4' 1.545(2)
C3' H3E 1.0000
O3' H3C 0.84(2)
C4' O4' 1.4561(19)
C4' C12' 1.522(2)
C4' C5' 1.530(2)
O4' H4C 0.67(2)
C5' C6' 1.527(2)
C5' H5'1 0.9900
C5' H5'2 0.9900
C6' O6' 1.4274(19)
C6' H6' 1.0000
O6' H6C 0.84(2)
C7' C8' 1.499(2)
C7' H7' 0.9500
C8' C9' 1.530(2)
C8' H8' 1.0000
C9' C11' 1.516(2)
C9' C10' 1.521(2)
C10' H10D 0.9800
C10' H10E 0.9800
C10' H10F 0.9800
C11' H11D 0.9800
C11' H11E 0.9800
C11' H11F 0.9800
C12' H12D 0.9800
C12' H12E 0.9800
C12' H12F 0.9800
O13 H13A 0.94(3)
O13 H13B 0.68(3)

loop_
_geom_hbond_atom_site_label_D
_geom_hbond_atom_site_label_H
_geom_hbond_atom_site_label_A
_geom_hbond_distance_DH
_geom_hbond_distance_HA
_geom_hbond_distance_DA
_geom_hbond_angle_DHA
_geom_hbond_site_symmetry_A
O3 H3D O4 0.69(3) 2.30(3) 2.7121(18) 120(2) .
O4 H4D O6 0.80(2) 2.02(2) 2.7897(17) 161(2) 1_655
O6 H6D O13 0.81(2) 2.00(2) 2.797(2) 171(2) .
O3' H3C O6' 0.84(2) 1.95(2) 2.7774(17) 167(2) 1_655
O4' H4C O3 0.67(2) 2.26(2) 2.9219(17) 172(3) 2_746
O6' H6C O4 0.84(2) 1.92(2) 2.7543(17) 171(2) 1_445
O13 H13A O4' 0.94(3) 1.87(3) 2.796(2) 169(3) 2_756
O13 H13B O4' 0.68(3) 2.53(3) 3.194(2) 166(4) 1_565

loop_
_geom_torsion_atom_site_label_1
_geom_torsion_atom_site_label_2
_geom_torsion_atom_site_label_3
_geom_torsion_atom_site_label_4
_geom_torsion
C6 C1 C2 C3 1.3(2)
C7 C1 C2 C3 177.57(14)
C1 C2 C3 O3 102.65(18)
C1 C2 C3 C4 -20.8(2)
O3 C3 C4 O4 42.11(18)
C2 C3 C4 O4 164.28(13)
O3 C3 C4 C5 -73.45(17)
C2 C3 C4 C5 48.72(17)
O3 C3 C4 C12 162.00(13)
C2 C3 C4 C12 -75.83(17)
O4 C4 C5 C6 -177.78(13)
C12 C4 C5 C6 62.88(18)
C3 C4 C5 C6 -60.33(18)
C2 C1 C6 O6 -136.55(15)
C7 C1 C6 O6 46.86(19)
C2 C1 C6 C5 -11.4(2)
C7 C1 C6 C5 172.03(13)
C4 C5 C6 O6 166.75(13)
C4 C5 C6 C1 41.38(19)
C2 C1 C7 C8 -46.3(2)
C6 C1 C7 C8 130.18(15)
C2 C1 C7 C2' 80.93(19)
C6 C1 C7 C2' -102.57(16)
C1 C7 C8 C8' -165.28(14)
C2' C7 C8 C8' 65.20(16)
C1 C7 C8 C9 -48.4(2)
C2' C7 C8 C9 -177.97(14)
C8' C8 C9 O9 -33.28(15)
C7 C8 C9 O9 -153.47(14)
C8' C8 C9 C10 -147.12(14)
C7 C8 C9 C10 92.69(19)
C8' C8 C9 C11 83.73(16)
C7 C8 C9 C11 -36.5(2)
C10 C9 O9 C9' 129.96(14)
C11 C9 O9 C9' -111.11(14)
C8 C9 O9 C9' 9.78(17)
C7' C1' C2' C3' -115.13(16)
C6' C1' C2' C3' 62.00(16)
C7' C1' C2' C7 15.7(2)
C6' C1' C2' C7 -167.12(13)
C1 C7 C2' C1' -178.11(13)
C8 C7 C2' C1' -45.68(17)
C1 C7 C2' C3' -51.76(18)
C8 C7 C2' C3' 80.66(17)
C1' C2' C3' O3' 60.60(15)
C7 C2' C3' O3' -67.52(17)
C1' C2' C3' C4' -59.41(16)
C7 C2' C3' C4' 172.47(13)
O3' C3' C4' O4' 52.17(16)
C2' C3' C4' O4' 172.89(12)
O3' C3' C4' C12' 169.31(14)
C2' C3' C4' C12' -69.97(17)
O3' C3' C4' C5' -65.07(16)
C2' C3' C4' C5' 55.65(17)
O4' C4' C5' C6' -170.22(12)
C12' C4' C5' C6' 71.27(17)
C3' C4' C5' C6' -53.63(18)
C7' C1' C6' O6' -4.8(2)
C2' C1' C6' O6' 178.04(13)
C7' C1' C6' C5' 119.04(17)
C2' C1' C6' C5' -58.08(16)
C4' C5' C6' O6' 179.09(12)
C4' C5' C6' C1' 53.51(17)
C6' C1' C7' C8' 179.07(14)
C2' C1' C7' C8' -4.1(2)
C1' C7' C8' C8 23.7(2)
C1' C7' C8' C9' 144.13(16)
C7 C8 C8' C7' -54.22(17)
C9 C8 C8' C7' 175.04(13)
C7 C8 C8' C9' 175.26(13)
C9 C8 C8' C9' 44.52(15)
C9 O9 C9' C11' 137.63(14)
C9 O9 C9' C10' -102.30(15)
C9 O9 C9' C8' 17.93(17)
C7' C8' C9' O9 -163.96(14)
C8 C8' C9' O9 -38.52(15)
C7' C8' C9' C11' 81.2(2)
C8 C8' C9' C11' -153.39(14)
C7' C8' C9' C10' -46.1(2)
C8 C8' C9' C10' 79.35(17)
